data_7044638
loop_
_publ_author_name
'Mangin, Lo\"ic P'
'Zargarian, Davit'

_publ_section_title
;
 C&#x2212;H Nickellation of Phenol-Derived Phosphinites: Regioselectivity
 and Structures of Cyclonickellated Complexes
;
_journal_name_full 'Dalton Transactions'
_journal_paper_doi 10.1039/C7DT03403B
_journal_year 2017
_chemical_formula_moiety 'C26 H40 Br2 Ni2 O2 P2'
_chemical_formula_sum 'C26 H40 Br2 Ni2 O2 P2'
_chemical_formula_weight 723.76
_space_group_crystal_system monoclinic
_space_group_IT_number 14
_space_group_name_Hall '-P 2yn'
_space_group_name_H-M_alt 'P 1 21/n 1'
_symmetry_space_group_name_Hall '-P 2yn'
_symmetry_space_group_name_H-M 'P 1 21/n 1'
_atom_sites_solution_hydrogens geom
_audit_creation_date 2017-10-05
_audit_creation_method
;
Olex2 1.2
(compiled 2017.08.10 svn.r3458 for OlexSys, GUI svn.r5381)
;
_audit_update_record
;
2017-10-24 deposited with the CCDC.
2017-11-02 downloaded from the CCDC.
;
_cell_angle_alpha 90
_cell_angle_beta 105.6540(10)
_cell_angle_gamma 90
_cell_formula_units_Z 2
_cell_length_a 10.4265(2)
_cell_length_b 14.2437(3)
_cell_length_c 10.4603(2)
_cell_measurement_reflns_used 9842
_cell_measurement_temperature 100
_cell_measurement_theta_max 60.617
_cell_measurement_theta_min 3.832
_cell_volume 1495.86(5)
_computing_cell_refinement
;
SAINT (2013) V8.34A; Integration Software for Single Crystal Data.
Bruker AXS Inc., Madison, WI 53719-1173.
;
_computing_data_collection
;
APEX 2 (2013) Bruker AXS Inc., Madison, WI 53719-1173.
;
_computing_data_reduction
;
SAINT (2013) V8.34A; Integration Software for Single Crystal Data.
Bruker AXS Inc., Madison, WI 53719-1173.
;
_computing_molecular_graphics 'Olex2 (Dolomanov et al., 2009)'
_computing_publication_material 'Olex2 (Dolomanov et al., 2009)'
_computing_structure_refinement 'XL (Sheldrick, 2008)'
_computing_structure_solution 'XT (Sheldrick, 2015)'
_diffrn_ambient_temperature 100
_diffrn_detector_area_resol_mean 10.24
_diffrn_detector_type 'Bruker Photon 100 CMOS Detector'
_diffrn_measured_fraction_theta_full 0.999
_diffrn_measured_fraction_theta_max 0.999
_diffrn_measurement_device 'k-geometry diffractometer'
_diffrn_measurement_device_type 'Bruker Venture Metaljet'
_diffrn_measurement_method '\w and \f scans'
_diffrn_radiation_type GaK\a
_diffrn_radiation_wavelength 1.34139
_diffrn_reflns_av_R_equivalents 0.0422
_diffrn_reflns_av_unetI/netI 0.0240
_diffrn_reflns_Laue_measured_fraction_full 0.999
_diffrn_reflns_Laue_measured_fraction_max 0.999
_diffrn_reflns_limit_h_max 13
_diffrn_reflns_limit_h_min -13
_diffrn_reflns_limit_k_max 16
_diffrn_reflns_limit_k_min -18
_diffrn_reflns_limit_l_max 13
_diffrn_reflns_limit_l_min -13
_diffrn_reflns_number 23556
_diffrn_reflns_point_group_measured_fraction_full 0.999
_diffrn_reflns_point_group_measured_fraction_max 0.999
_diffrn_reflns_theta_full 53.594
_diffrn_reflns_theta_max 60.586
_diffrn_reflns_theta_min 4.678
_exptl_absorpt_coefficient_mu 9.974
_exptl_absorpt_correction_T_max 0.7519
_exptl_absorpt_correction_T_min 0.3626
_exptl_absorpt_correction_type multi-scan
_exptl_absorpt_process_details
;
SADABS-2014/5 (Bruker,2014/5) was used for absorption correction.
wR2(int) was 0.1158 before and 0.0572 after correction.
The Ratio of minimum to maximum transmission is 0.4822.
The \l/2 correction factor is 0.00150.
;
_exptl_crystal_colour yellow
_exptl_crystal_colour_primary yellow
_exptl_crystal_density_diffrn 1.607
_exptl_crystal_description plate
_exptl_crystal_F_000 736
_exptl_crystal_size_max 0.32
_exptl_crystal_size_mid 0.24
_exptl_crystal_size_min 0.24
_refine_diff_density_max 0.577
_refine_diff_density_min -0.630
_refine_diff_density_rms 0.088
_refine_ls_extinction_method none
_refine_ls_goodness_of_fit_ref 1.100
_refine_ls_hydrogen_treatment constr
_refine_ls_matrix_type full
_refine_ls_number_parameters 159
_refine_ls_number_reflns 3438
_refine_ls_number_restraints 0
_refine_ls_restrained_S_all 1.100
_refine_ls_R_factor_all 0.0225
_refine_ls_R_factor_gt 0.0223
_refine_ls_shift/su_max 0.001
_refine_ls_shift/su_mean 0.000
_refine_ls_structure_factor_coef Fsqd
_refine_ls_weighting_details 'w=1/[\s^2^(Fo^2^)+(0.0308P)^2^+0.9417P] where P=(Fo^2^+2Fc^2^)/3'
_refine_ls_weighting_scheme calc
_refine_ls_wR_factor_gt 0.0592
_refine_ls_wR_factor_ref 0.0595
_reflns_Friedel_coverage 0.000
_reflns_number_gt 3410
_reflns_number_total 3438
_reflns_threshold_expression 'I > 2\s(I)'
_cod_data_source_file c7dt03403b2.cif
_cod_data_source_block loic10
_cod_database_code 7044638
_shelx_shelxl_version_number 2014/7
_shelx_space_group_comment
;
The symmetry employed for this shelxl refinement is uniquely defined
by the following loop, which should always be used as a source of
symmetry information in preference to the above space-group names.
They are only intended as comments.
;
_shelx_estimated_absorpt_t_max 0.198
_shelx_estimated_absorpt_t_min 0.143
_olex2_refinement_description
;
1. Fixed Uiso
 At 1.2 times of:
  All C(H) groups
 At 1.5 times of:
  All C(H,H,H) groups
2.a Ternary CH refined with riding coordinates:
 C11(H11), C8(H8)
2.b Aromatic/amide H refined with riding coordinates:
 C5(H5), C3(H3), C4(H4)
2.c Idealised Me refined as rotating group:
 C12(H12A,H12B,H12C), C9(H9A,H9B,H9C), C10(H10A,H10B,H10C), C13(H13A,H13B,
 H13C), C7(H7A,H7B,H7C)
;
_olex2_submission_special_instructions 'No special instructions were received'

loop_
_space_group_symop_operation_xyz
'x, y, z'
'-x+1/2, y+1/2, -z+1/2'
'-x, -y, -z'
'x-1/2, -y-1/2, z-1/2'

loop_
_atom_site_label
_atom_site_type_symbol
_atom_site_fract_x
_atom_site_fract_y
_atom_site_fract_z
_atom_site_U_iso_or_equiv
_atom_site_adp_type
_atom_site_occupancy
_atom_site_site_symmetry_order
_atom_site_calc_flag
_atom_site_refinement_flags_posn
Br1 Br 0.66049(2) 0.48558(2) 0.51634(2) 0.01369(6) Uani 1 1 d .
Ni1 Ni 0.50126(2) 0.40259(2) 0.59786(2) 0.00941(7) Uani 1 1 d .
P1 P 0.64714(4) 0.32052(3) 0.72634(4) 0.01139(9) Uani 1 1 d .
O1 O 0.57391(11) 0.23011(8) 0.77180(12) 0.0153(2) Uani 1 1 d .
C1 C 0.43527(15) 0.23967(11) 0.72947(15) 0.0122(3) Uani 1 1 d .
C2 C 0.38374(15) 0.31915(11) 0.65435(15) 0.0123(3) Uani 1 1 d .
C12 C 0.86131(17) 0.19788(13) 0.77076(18) 0.0208(3) Uani 1 1 d .
H12A H 0.9045 0.2338 0.8507 0.031 Uiso 1 1 calc GR
H12B H 0.9294 0.1681 0.7356 0.031 Uiso 1 1 calc GR
H12C H 0.8042 0.1494 0.7931 0.031 Uiso 1 1 calc GR
C6 C 0.36019(16) 0.16849(11) 0.76528(16) 0.0139(3) Uani 1 1 d .
C11 C 0.77659(16) 0.26403(11) 0.66590(17) 0.0163(3) Uani 1 1 d .
H11 H 0.8361 0.3141 0.6468 0.020 Uiso 1 1 calc R
C5 C 0.22202(16) 0.18006(12) 0.72607(16) 0.0159(3) Uani 1 1 d .
H5 H 0.1664 0.1337 0.7487 0.019 Uiso 1 1 calc R
C8 C 0.72733(17) 0.37868(12) 0.88397(17) 0.0183(3) Uani 1 1 d .
H8 H 0.7609 0.3287 0.9519 0.022 Uiso 1 1 calc R
C3 C 0.24475(16) 0.32709(11) 0.61841(16) 0.0152(3) Uani 1 1 d .
H3 H 0.2039 0.3801 0.5686 0.018 Uiso 1 1 calc R
C4 C 0.16508(16) 0.25878(12) 0.65420(17) 0.0175(3) Uani 1 1 d .
H4 H 0.0710 0.2661 0.6293 0.021 Uiso 1 1 calc R
C9 C 0.6233(2) 0.43627(14) 0.92873(18) 0.0263(4) Uani 1 1 d .
H9A H 0.5924 0.4882 0.8665 0.040 Uiso 1 1 calc GR
H9B H 0.6631 0.4615 1.0177 0.040 Uiso 1 1 calc GR
H9C H 0.5476 0.3960 0.9306 0.040 Uiso 1 1 calc GR
C10 C 0.8464(2) 0.43958(13) 0.8766(2) 0.0274(4) Uani 1 1 d .
H10A H 0.9136 0.4002 0.8529 0.041 Uiso 1 1 calc GR
H10B H 0.8851 0.4691 0.9630 0.041 Uiso 1 1 calc GR
H10C H 0.8165 0.4884 0.8090 0.041 Uiso 1 1 calc GR
C13 C 0.7128(2) 0.21220(13) 0.53622(18) 0.0254(4) Uani 1 1 d .
H13A H 0.6517 0.1641 0.5522 0.038 Uiso 1 1 calc GR
H13B H 0.7825 0.1824 0.5035 0.038 Uiso 1 1 calc GR
H13C H 0.6633 0.2570 0.4699 0.038 Uiso 1 1 calc GR
C7 C 0.42512(18) 0.08358(12) 0.84211(19) 0.0211(4) Uani 1 1 d .
H7A H 0.5009 0.0639 0.8099 0.032 Uiso 1 1 calc GR
H7B H 0.3603 0.0323 0.8298 0.032 Uiso 1 1 calc GR
H7C H 0.4564 0.0993 0.9366 0.032 Uiso 1 1 calc GR

loop_
_atom_site_aniso_label
_atom_site_aniso_U_11
_atom_site_aniso_U_22
_atom_site_aniso_U_33
_atom_site_aniso_U_23
_atom_site_aniso_U_13
_atom_site_aniso_U_12
Br1 0.01363(10) 0.01111(10) 0.01761(10) 0.00546(5) 0.00641(7) 0.00176(5)
Ni1 0.01059(12) 0.00787(11) 0.01009(11) 0.00256(7) 0.00331(8) 0.00023(7)
P1 0.01101(18) 0.01014(18) 0.01281(18) 0.00390(13) 0.00286(14) -0.00055(13)
O1 0.0115(5) 0.0137(5) 0.0205(6) 0.0085(4) 0.0039(4) -0.0011(4)
C1 0.0117(7) 0.0127(7) 0.0123(7) 0.0010(5) 0.0037(5) -0.0013(5)
C2 0.0145(7) 0.0114(7) 0.0118(7) 0.0002(5) 0.0050(6) -0.0010(5)
C12 0.0158(8) 0.0188(8) 0.0274(9) 0.0101(7) 0.0052(7) 0.0055(6)
C6 0.0159(7) 0.0132(7) 0.0138(7) 0.0020(6) 0.0062(6) -0.0012(6)
C11 0.0150(7) 0.0135(7) 0.0220(8) 0.0071(6) 0.0081(6) 0.0030(6)
C5 0.0157(8) 0.0162(8) 0.0177(8) 0.0018(6) 0.0077(6) -0.0032(6)
C8 0.0205(8) 0.0167(8) 0.0149(7) 0.0021(6) 0.0000(6) -0.0007(6)
C3 0.0161(8) 0.0137(7) 0.0163(7) 0.0027(6) 0.0055(6) 0.0019(6)
C4 0.0121(7) 0.0207(8) 0.0209(8) 0.0034(6) 0.0065(6) -0.0006(6)
C9 0.0363(11) 0.0234(9) 0.0176(8) -0.0023(7) 0.0043(7) 0.0068(8)
C10 0.0251(9) 0.0219(9) 0.0291(10) 0.0011(7) -0.0032(7) -0.0085(7)
C13 0.0344(10) 0.0212(9) 0.0214(9) 0.0025(7) 0.0092(7) 0.0094(7)
C7 0.0191(8) 0.0174(8) 0.0282(9) 0.0103(7) 0.0088(7) -0.0007(6)

loop_
_atom_type_symbol
_atom_type_description
_atom_type_scat_dispersion_real
_atom_type_scat_dispersion_imag
_atom_type_scat_source
C C 0.0150 0.0070 'International Tables Vol C Tables 4.2.6.8 and 6.1.1.4'
H H 0.0000 0.0000 'International Tables Vol C Tables 4.2.6.8 and 6.1.1.4'
Br Br -0.9500 1.0410 'International Tables Vol C Tables 4.2.6.8 and 6.1.1.4'
Ni Ni -1.3410 3.2900 'International Tables Vol C Tables 4.2.6.8 and 6.1.1.4'
O O 0.0410 0.0250 'International Tables Vol C Tables 4.2.6.8 and 6.1.1.4'
P P 0.2600 0.3350 'International Tables Vol C Tables 4.2.6.8 and 6.1.1.4'

loop_
_geom_angle_atom_site_label_1
_geom_angle_atom_site_label_2
_geom_angle_atom_site_label_3
_geom_angle
_geom_angle_site_symmetry_3
Ni1 Br1 Ni1 92.507(9) 3_666
Br1 Ni1 Br1 87.494(9) 3_666
P1 Ni1 Br1 169.951(16) 3_666
P1 Ni1 Br1 92.932(14) .
C2 Ni1 Br1 171.34(5) .
C2 Ni1 Br1 98.28(5) 3_666
C2 Ni1 P1 82.51(5) .
O1 P1 Ni1 108.16(4) .
O1 P1 C11 101.60(7) .
O1 P1 C8 103.31(7) .
C11 P1 Ni1 120.07(5) .
C11 P1 C8 108.09(8) .
C8 P1 Ni1 113.65(6) .
C1 O1 P1 110.83(9) .
O1 C1 C2 117.61(13) .
C6 C1 O1 116.84(13) .
C6 C1 C2 125.54(14) .
C1 C2 Ni1 119.70(12) .
C1 C2 C3 115.38(14) .
C3 C2 Ni1 124.76(12) .
H12A C12 H12B 109.5 .
H12A C12 H12C 109.5 .
H12B C12 H12C 109.5 .
C11 C12 H12A 109.5 .
C11 C12 H12B 109.5 .
C11 C12 H12C 109.5 .
C1 C6 C5 116.42(14) .
C1 C6 C7 121.56(14) .
C5 C6 C7 122.02(14) .
P1 C11 H11 108.2 .
C12 C11 P1 111.13(12) .
C12 C11 H11 108.2 .
C13 C11 P1 109.56(12) .
C13 C11 C12 111.51(14) .
C13 C11 H11 108.2 .
C6 C5 H5 119.7 .
C4 C5 C6 120.65(15) .
C4 C5 H5 119.7 .
P1 C8 H8 107.8 .
C9 C8 P1 109.16(12) .
C9 C8 H8 107.8 .
C9 C8 C10 111.27(16) .
C10 C8 P1 112.90(13) .
C10 C8 H8 107.8 .
C2 C3 H3 119.3 .
C4 C3 C2 121.33(15) .
C4 C3 H3 119.3 .
C5 C4 C3 120.62(15) .
C5 C4 H4 119.7 .
C3 C4 H4 119.7 .
C8 C9 H9A 109.5 .
C8 C9 H9B 109.5 .
C8 C9 H9C 109.5 .
H9A C9 H9B 109.5 .
H9A C9 H9C 109.5 .
H9B C9 H9C 109.5 .
C8 C10 H10A 109.5 .
C8 C10 H10B 109.5 .
C8 C10 H10C 109.5 .
H10A C10 H10B 109.5 .
H10A C10 H10C 109.5 .
H10B C10 H10C 109.5 .
C11 C13 H13A 109.5 .
C11 C13 H13B 109.5 .
C11 C13 H13C 109.5 .
H13A C13 H13B 109.5 .
H13A C13 H13C 109.5 .
H13B C13 H13C 109.5 .
C6 C7 H7A 109.5 .
C6 C7 H7B 109.5 .
C6 C7 H7C 109.5 .
H7A C7 H7B 109.5 .
H7A C7 H7C 109.5 .
H7B C7 H7C 109.5 .

loop_
_geom_bond_atom_site_label_1
_geom_bond_atom_site_label_2
_geom_bond_distance
_geom_bond_site_symmetry_2
Br1 Ni1 2.3759(3) .
Br1 Ni1 2.3920(3) 3_666
Ni1 Br1 2.3920(3) 3_666
Ni1 P1 2.0936(4) .
Ni1 C2 1.9115(15) .
P1 O1 1.6320(11) .
P1 C11 1.8246(17) .
P1 C8 1.8331(18) .
O1 C1 1.3996(18) .
C1 C2 1.400(2) .
C1 C6 1.393(2) .
C2 C3 1.400(2) .
C12 H12A 0.9800 .
C12 H12B 0.9800 .
C12 H12C 0.9800 .
C12 C11 1.532(2) .
C6 C5 1.397(2) .
C6 C7 1.508(2) .
C11 H11 1.0000 .
C11 C13 1.530(3) .
C5 H5 0.9500 .
C5 C4 1.391(2) .
C8 H8 1.0000 .
C8 C9 1.531(3) .
C8 C10 1.533(2) .
C3 H3 0.9500 .
C3 C4 1.395(2) .
C4 H4 0.9500 .
C9 H9A 0.9800 .
C9 H9B 0.9800 .
C9 H9C 0.9800 .
C10 H10A 0.9800 .
C10 H10B 0.9800 .
C10 H10C 0.9800 .
C13 H13A 0.9800 .
C13 H13B 0.9800 .
C13 H13C 0.9800 .
C7 H7A 0.9800 .
C7 H7B 0.9800 .
C7 H7C 0.9800 .

loop_
_geom_torsion_atom_site_label_1
_geom_torsion_atom_site_label_2
_geom_torsion_atom_site_label_3
_geom_torsion_atom_site_label_4
_geom_torsion
Ni1 P1 O1 C1 -8.78(11)
Ni1 P1 C11 C12 -172.75(10)
Ni1 P1 C11 C13 -49.08(13)
Ni1 P1 C8 C9 37.47(14)
Ni1 P1 C8 C10 -86.84(13)
Ni1 C2 C3 C4 174.33(13)
P1 O1 C1 C2 2.33(17)
P1 O1 C1 C6 -178.09(12)
O1 P1 C11 C12 -53.65(13)
O1 P1 C11 C13 70.03(12)
O1 P1 C8 C9 -79.47(13)
O1 P1 C8 C10 156.21(12)
O1 C1 C2 Ni1 6.51(19)
O1 C1 C2 C3 -177.86(13)
O1 C1 C6 C5 178.10(14)
O1 C1 C6 C7 -2.0(2)
C1 C2 C3 C4 -1.1(2)
C1 C6 C5 C4 0.5(2)
C2 C1 C6 C5 -2.4(2)
C2 C1 C6 C7 177.57(16)
C2 C3 C4 C5 -0.6(3)
C6 C1 C2 Ni1 -173.03(13)
C6 C1 C2 C3 2.6(2)
C6 C5 C4 C3 0.8(3)
C11 P1 O1 C1 -136.05(11)
C11 P1 C8 C9 173.39(12)
C11 P1 C8 C10 49.08(15)
C8 P1 O1 C1 111.97(11)
C8 P1 C11 C12 54.67(14)
C8 P1 C11 C13 178.34(11)
C7 C6 C5 C4 -179.40(16)
